data_2237571
loop_
_publ_author_name
'Ouzidan, Youn\`es'
'Kandri Rodi, Youssef'
'Kandri Rodi, Adiba'
'Essassi, El Mokhtar'
'Saadi, Mohamed'
'El Ammari, Lahcen'

_publ_section_title
;
 1-Allyl-5-nitro-1<i>H</i>-benzimidazol-2(3<i>H</i>)-one
;
_journal_coeditor_code TK5200
_journal_issue 3
_journal_name_full 'Acta Crystallographica Section E'
_journal_page_first o431
_journal_paper_doi 10.1107/S1600536813004790
_journal_volume 69
_journal_year 2013
_chemical_formula_iupac 'C10 H9 N3 O3'
_chemical_formula_moiety 'C10 H9 N3 O3'
_chemical_formula_sum 'C10 H9 N3 O3'
_chemical_formula_weight 219.20
_chemical_name_systematic
;
1-Allyl-5-nitro-1<i>H</i>-benzimidazol-2(3<i>H</i>)-one
;
_space_group_IT_number 61
_symmetry_cell_setting orthorhombic
_symmetry_space_group_name_Hall '-P 2ac 2ab'
_symmetry_space_group_name_H-M 'P b c a'
_atom_sites_solution_hydrogens geom
_atom_sites_solution_primary direct
_atom_sites_solution_secondary difmap
_audit_creation_method SHELXL-97
_cell_angle_alpha 90.00
_cell_angle_beta 90.00
_cell_angle_gamma 90.00
_cell_formula_units_Z 8
_cell_length_a 8.3246(3)
_cell_length_b 14.9567(6)
_cell_length_c 16.4461(7)
_cell_measurement_reflns_used 1940
_cell_measurement_temperature 296(2)
_cell_measurement_theta_max 25.68
_cell_measurement_theta_min 2.99
_cell_volume 2047.68(14)
_computing_cell_refinement 'SAINT (Bruker, 2009)'
_computing_data_collection 'APEX2 (Bruker, 2009)'
_computing_data_reduction 'SAINT (Bruker, 2009)'
_computing_molecular_graphics 'ORTEP-3 for Windows (Farrugia, 2012)'
_computing_publication_material 'PLATON (Spek, 2009) and publCIF (Westrip, 2010)'
_computing_structure_refinement 'SHELXL97 (Sheldrick, 2008)'
_computing_structure_solution 'SHELXS97 (Sheldrick, 2008)'
_diffrn_ambient_temperature 296(2)
_diffrn_measured_fraction_theta_full 0.999
_diffrn_measured_fraction_theta_max 0.999
_diffrn_measurement_device_type 'Bruker X8 APEXII area-detector'
_diffrn_measurement_method '\f and \w scans'
_diffrn_radiation_monochromator graphite
_diffrn_radiation_source 'fine-focus sealed tube'
_diffrn_radiation_type MoK\a
_diffrn_radiation_wavelength 0.71073
_diffrn_reflns_av_R_equivalents 0.0298
_diffrn_reflns_av_sigmaI/netI 0.0199
_diffrn_reflns_limit_h_max 5
_diffrn_reflns_limit_h_min -10
_diffrn_reflns_limit_k_max 18
_diffrn_reflns_limit_k_min -17
_diffrn_reflns_limit_l_max 17
_diffrn_reflns_limit_l_min -20
_diffrn_reflns_number 12145
_diffrn_reflns_theta_full 25.68
_diffrn_reflns_theta_max 25.68
_diffrn_reflns_theta_min 2.99
_exptl_absorpt_coefficient_mu 0.108
_exptl_absorpt_correction_type none
_exptl_crystal_colour colourless
_exptl_crystal_density_diffrn 1.422
_exptl_crystal_density_method 'not measured'
_exptl_crystal_description Block
_exptl_crystal_F_000 912
_exptl_crystal_size_max 0.46
_exptl_crystal_size_mid 0.31
_exptl_crystal_size_min 0.18
_refine_diff_density_max 0.599
_refine_diff_density_min -0.383
_refine_ls_extinction_method none
_refine_ls_goodness_of_fit_ref 1.046
_refine_ls_hydrogen_treatment constr
_refine_ls_matrix_type full
_refine_ls_number_parameters 145
_refine_ls_number_reflns 1940
_refine_ls_number_restraints 0
_refine_ls_restrained_S_all 1.046
_refine_ls_R_factor_all 0.0725
_refine_ls_R_factor_gt 0.0565
_refine_ls_shift/su_max 0.000
_refine_ls_shift/su_mean 0.000
_refine_ls_structure_factor_coef Fsqd
_refine_ls_weighting_details 'calc w=1/[\s^2^(Fo^2^)+(0.0827P)^2^+1.3415P] where P=(Fo^2^+2Fc^2^)/3'
_refine_ls_weighting_scheme calc
_refine_ls_wR_factor_gt 0.1533
_refine_ls_wR_factor_ref 0.1681
_reflns_number_gt 1483
_reflns_number_total 1940
_reflns_threshold_expression I>2\s(I)
_cod_data_source_file tk5200.cif
_cod_data_source_block I
_cod_database_code 2237571
_cod_database_fobs_code 2237571

loop_
_symmetry_equiv_pos_as_xyz
'x, y, z'
'-x+1/2, -y, z+1/2'
'x+1/2, -y+1/2, -z'
'-x, y+1/2, -z+1/2'
'-x, -y, -z'
'x-1/2, y, -z-1/2'
'-x-1/2, y-1/2, z'
'x, -y-1/2, z-1/2'

loop_
_atom_site_type_symbol
_atom_site_label
_atom_site_fract_x
_atom_site_fract_y
_atom_site_fract_z
_atom_site_U_iso_or_equiv
_atom_site_adp_type
_atom_site_calc_flag
_atom_site_refinement_flags
_atom_site_occupancy
_atom_site_symmetry_multiplicity
C C1 0.1801(3) -0.05403(17) 0.37164(15) 0.0479(6) Uani d . 1 1
C C2 0.1529(3) 0.02563(16) 0.41211(15) 0.0469(6) Uani d . 1 1
H H2 0.0502 0.0439 0.4269 0.056 Uiso calc R 1 1
C C3 0.2866(3) 0.07620(16) 0.42913(14) 0.0433(6) Uani d . 1 1
C C4 0.4416(3) 0.04786(16) 0.40696(14) 0.0432(6) Uani d . 1 1
C C5 0.4658(3) -0.03268(18) 0.36771(16) 0.0517(6) Uani d . 1 1
H H5 0.5685 -0.0516 0.3538 0.062 Uiso calc R 1 1
C C6 0.3328(3) -0.08415(18) 0.34984(16) 0.0532(6) Uani d . 1 1
H H6 0.3449 -0.1387 0.3234 0.064 Uiso calc R 1 1
C C7 0.4612(3) 0.18307(17) 0.46777(15) 0.0470(6) Uani d . 1 1
C C8 0.7198(3) 0.11726(18) 0.41762(15) 0.0505(6) Uani d . 1 1
H H8A 0.7613 0.0567 0.4152 0.061 Uiso calc R 1 1
H H8B 0.7714 0.1474 0.4628 0.061 Uiso calc R 1 1
C C9 0.7608(4) 0.1651(3) 0.3401(2) 0.0817(10) Uani d . 1 1
H H9 0.7305 0.2249 0.3380 0.098 Uiso calc R 1 1
C C10 0.8257(7) 0.1378(4) 0.2815(3) 0.1325(19) Uani d . 1 1
H H10A 0.8593 0.0786 0.2794 0.159 Uiso calc R 1 1
H H10B 0.8434 0.1755 0.2375 0.159 Uiso calc R 1 1
N N1 0.0402(3) -0.10842(16) 0.34996(15) 0.0589(6) Uani d . 1 1
N N2 0.3035(2) 0.15796(14) 0.46649(13) 0.0506(6) Uani d . 1 1
H H2N 0.2257 0.1889 0.4863 0.061 Uiso calc R 1 1
N N3 0.5459(2) 0.11428(13) 0.43179(12) 0.0455(5) Uani d . 1 1
O O1 0.0603(3) -0.17533(15) 0.30908(16) 0.0871(8) Uani d . 1 1
O O2 -0.0927(2) -0.08426(14) 0.37286(15) 0.0746(7) Uani d . 1 1
O O3 0.5177(2) 0.25247(13) 0.49549(13) 0.0607(5) Uani d . 1 1

loop_
_atom_site_aniso_label
_atom_site_aniso_U_11
_atom_site_aniso_U_22
_atom_site_aniso_U_33
_atom_site_aniso_U_12
_atom_site_aniso_U_13
_atom_site_aniso_U_23
C1 0.0473(13) 0.0443(14) 0.0521(13) -0.0050(11) 0.0021(10) -0.0018(11)
C2 0.0375(12) 0.0459(14) 0.0573(14) 0.0000(10) 0.0064(10) -0.0019(11)
C3 0.0391(12) 0.0427(13) 0.0479(13) 0.0012(10) 0.0048(9) -0.0019(10)
C4 0.0395(12) 0.0459(13) 0.0441(12) 0.0020(10) 0.0034(9) -0.0012(10)
C5 0.0453(13) 0.0507(15) 0.0592(15) 0.0083(11) 0.0064(11) -0.0064(12)
C6 0.0573(15) 0.0438(14) 0.0584(15) 0.0040(11) 0.0039(12) -0.0081(11)
C7 0.0381(12) 0.0489(14) 0.0541(14) -0.0002(10) 0.0035(10) -0.0042(11)
C8 0.0331(12) 0.0633(16) 0.0551(14) 0.0048(11) 0.0010(10) -0.0028(12)
C9 0.0555(17) 0.110(3) 0.080(2) 0.0014(18) 0.0127(16) 0.012(2)
C10 0.181(5) 0.122(4) 0.094(3) 0.021(4) 0.050(3) 0.018(3)
N1 0.0592(14) 0.0470(13) 0.0704(15) -0.0068(10) 0.0009(11) -0.0055(11)
N2 0.0353(10) 0.0469(12) 0.0695(13) -0.0001(8) 0.0088(9) -0.0147(10)
N3 0.0332(10) 0.0492(12) 0.0542(12) -0.0002(8) 0.0036(8) -0.0051(9)
O1 0.0777(15) 0.0703(15) 0.1133(18) -0.0149(11) 0.0075(13) -0.0401(13)
O2 0.0483(11) 0.0586(13) 0.1169(18) -0.0083(9) 0.0026(11) -0.0109(11)
O3 0.0435(9) 0.0561(11) 0.0825(13) -0.0072(8) 0.0022(9) -0.0194(9)

loop_
_atom_type_symbol
_atom_type_description
_atom_type_scat_dispersion_real
_atom_type_scat_dispersion_imag
_atom_type_scat_source
C C 0.0033 0.0000 'International Tables Vol C Tables 4.2.6.8 and 6.1.1.4'
H H 0.0000 0.0000 'International Tables Vol C Tables 4.2.6.8 and 6.1.1.4'
N N 0.0061 0.0000 'International Tables Vol C Tables 4.2.6.8 and 6.1.1.4'
O O 0.0106 0.0000 'International Tables Vol C Tables 4.2.6.8 and 6.1.1.4'

loop_
_geom_angle_atom_site_label_1
_geom_angle_atom_site_label_2
_geom_angle_atom_site_label_3
_geom_angle
C2 C1 C6 123.4(2)
C2 C1 N1 117.7(2)
C6 C1 N1 118.8(2)
C3 C2 C1 116.1(2)
C3 C2 H2 122.0
C1 C2 H2 122.0
C2 C3 N2 131.5(2)
C2 C3 C4 121.6(2)
N2 C3 C4 106.84(19)
N3 C4 C5 132.4(2)
N3 C4 C3 106.5(2)
C5 C4 C3 121.2(2)
C6 C5 C4 118.0(2)
C6 C5 H5 121.0
C4 C5 H5 121.0
C5 C6 C1 119.7(2)
C5 C6 H6 120.1
C1 C6 H6 120.1
O3 C7 N2 127.4(2)
O3 C7 N3 126.4(2)
N2 C7 N3 106.2(2)
N3 C8 C9 111.9(2)
N3 C8 H8A 109.2
C9 C8 H8A 109.2
N3 C8 H8B 109.2
C9 C8 H8B 109.2
H8A C8 H8B 107.9
C10 C9 C8 129.3(4)
C10 C9 H9 115.3
C8 C9 H9 115.3
C9 C10 H10A 120.0
C9 C10 H10B 120.0
H10A C10 H10B 120.0
O1 N1 O2 122.5(2)
O1 N1 C1 118.8(2)
O2 N1 C1 118.7(2)
C7 N2 C3 110.48(19)
C7 N2 H2N 124.8
C3 N2 H2N 124.8
C7 N3 C4 109.99(19)
C7 N3 C8 123.3(2)
C4 N3 C8 126.5(2)

loop_
_geom_bond_atom_site_label_1
_geom_bond_atom_site_label_2
_geom_bond_distance
C1 C2 1.383(3)
C1 C6 1.396(4)
C1 N1 1.465(3)
C2 C3 1.374(3)
C2 H2 0.9300
C3 N2 1.376(3)
C3 C4 1.407(3)
C4 N3 1.381(3)
C4 C5 1.381(3)
C5 C6 1.380(4)
C5 H5 0.9300
C6 H6 0.9300
C7 O3 1.228(3)
C7 N2 1.365(3)
C7 N3 1.381(3)
C8 N3 1.467(3)
C8 C9 1.501(4)
C8 H8A 0.9700
C8 H8B 0.9700
C9 C10 1.177(5)
C9 H9 0.9300
C10 H10A 0.9300
C10 H10B 0.9300
N1 O1 1.217(3)
N1 O2 1.223(3)
N2 H2N 0.8600

loop_
_geom_hbond_atom_site_label_D
_geom_hbond_atom_site_label_H
_geom_hbond_atom_site_label_A
_geom_hbond_site_symmetry_A
_geom_hbond_distance_DH
_geom_hbond_distance_HA
_geom_hbond_distance_DA
_geom_hbond_angle_DHA
N2 H2N O3 3_456 0.86 1.96 2.801(3) 164

loop_
_geom_torsion_atom_site_label_1
_geom_torsion_atom_site_label_2
_geom_torsion_atom_site_label_3
_geom_torsion_atom_site_label_4
_geom_torsion
C6 C1 C2 C3 1.2(4)
N1 C1 C2 C3 -178.0(2)
C1 C2 C3 N2 178.7(2)
C1 C2 C3 C4 -0.4(4)
C2 C3 C4 N3 179.1(2)
N2 C3 C4 N3 -0.2(3)
C2 C3 C4 C5 -0.6(4)
N2 C3 C4 C5 -179.9(2)
N3 C4 C5 C6 -178.8(2)
C3 C4 C5 C6 0.9(4)
C4 C5 C6 C1 -0.1(4)
C2 C1 C6 C5 -1.0(4)
N1 C1 C6 C5 178.2(2)
N3 C8 C9 C10 -117.9(5)
C2 C1 N1 O1 174.6(3)
C6 C1 N1 O1 -4.6(4)
C2 C1 N1 O2 -4.6(4)
C6 C1 N1 O2 176.2(3)
O3 C7 N2 C3 179.0(2)
N3 C7 N2 C3 -1.3(3)
C2 C3 N2 C7 -178.3(3)
C4 C3 N2 C7 0.9(3)
O3 C7 N3 C4 -179.1(2)
N2 C7 N3 C4 1.2(3)
O3 C7 N3 C8 -3.4(4)
N2 C7 N3 C8 176.9(2)
C5 C4 N3 C7 179.1(3)
C3 C4 N3 C7 -0.6(3)
C5 C4 N3 C8 3.5(4)
C3 C4 N3 C8 -176.1(2)
C9 C8 N3 C7 -84.0(3)
C9 C8 N3 C4 90.9(3)
